data_2106830
loop_
_publ_author_name
'Bailey, W.E.'
'Williams, R.J.'
'Milligan, W.O.'

_publ_section_title
;
 The crystal structure of La Fe (C N)6 (H2 O)5
;
_journal_name_full 'Acta Crystallographica B (24,1968-38,1982)'
_journal_page_first 1365
_journal_page_last 1368
_journal_volume 29
_journal_year 1973
_chemical_formula_sum 'C6 H10 Fe La N6 O5'
_chemical_name_systematic 'La (Fe (C N)6) (H2 O)5'
_space_group_IT_number 176
_symmetry_space_group_name_Hall '-P 6c'
_symmetry_space_group_name_H-M 'P 63/m'
_cell_angle_alpha 90
_cell_angle_beta 90
_cell_angle_gamma 120
_cell_formula_units_Z 2
_cell_length_a 7.554
_cell_length_b 7.554
_cell_length_c 14.452
_cell_volume 714.188
_citation_journal_id_ASTM ACBCAR
_cod_data_source_file Bailey_ACBCAR_1973_992.cif
_cod_data_source_block C6H10Fe1La1N6O5
_cod_original_formula_sum 'C6 H10 Fe1 La1 N6 O5'
_cod_database_code 2106830

loop_
_symmetry_equiv_pos_as_xyz
x,y,z
x-y,x,z+1/2
-y,x-y,z
-x,-y,z+1/2
-x+y,-x,z
y,-x+y,z+1/2
-x,-y,-z
-x+y,-x,-z-1/2
y,-x+y,-z
x,y,-z-1/2
x-y,x,-z
-y,x-y,-z-1/2

loop_
_atom_site_label
_atom_site_type_symbol
_atom_site_fract_x
_atom_site_fract_y
_atom_site_fract_z
_atom_site_occupancy
_atom_site_U_iso_or_equiv
O1 O-2 0.3333 0.6667 0.9136 1 0.0
C1 C+2 0.102 0.2401 0.0772 1 0.0
Fe1 Fe+3 0 0 0 1 0.0
N1 N-3 0.2202 0.8358 0.1229 1 0.0
La1 La+3 0.3333 0.6667 0.25 1 0.0
O2 O-2 0.4863 0.4276 0.25 1 0.0
